data_7238465
loop_
_publ_author_name
'Beck, John F.'
'Schmidt, Joseph A.R.'

_publ_section_title
;
 Hydroamination of 1,1-dimethylallene with primary aryl amines under mild
 conditions: An atom-economical route to
 N-(1,1-dimethyl-2-propenyl)-anilines
;
_journal_issue 1
_journal_name_full 'RSC Adv.'
_journal_page_first 128
_journal_paper_doi 10.1039/C1RA00795E
_journal_volume 2
_journal_year 2012
_chemical_formula_sum 'C22 H39 F3 N O3 P Pd S'
_chemical_formula_weight 591.97
_space_group_IT_number 14
_space_group_name_Hall '-P 2ybc'
_space_group_name_H-M_alt 'P 1 21/c 1'
_symmetry_cell_setting monoclinic
_symmetry_space_group_name_H-M 'P 1 21/c 1'
_atom_sites_solution_hydrogens geom
_atom_sites_solution_primary direct
_atom_sites_solution_secondary difmap
_audit_creation_method SHELXL-97
_cell_angle_alpha 90.00
_cell_angle_beta 91.82(3)
_cell_angle_gamma 90.00
_cell_formula_units_Z 4
_cell_length_a 11.227(2)
_cell_length_b 8.4499(17)
_cell_length_c 27.587(6)
_cell_measurement_temperature 153(2)
_cell_measurement_theta_max 26.253
_cell_measurement_theta_min 2.210
_cell_volume 2615.8(9)
_computing_cell_refinement 'Bruker XSCANS'
_computing_data_collection 'Bruker XSCANS'
_computing_data_reduction 'Bruker SHELXTL'
_computing_molecular_graphics 'Bruker SHELXTL'
_computing_publication_material 'Bruker SHELXTL'
_computing_structure_refinement 'SHELXL-97 (Sheldrick, 1997)'
_computing_structure_solution 'SHELXS-97 (Sheldrick, 1990)'
_diffrn_ambient_temperature 153(2)
_diffrn_measured_fraction_theta_full 0.996
_diffrn_measured_fraction_theta_max 0.996
_diffrn_measurement_device_type 'Bruker P4'
_diffrn_measurement_method '\w scans'
_diffrn_radiation_monochromator graphite
_diffrn_radiation_source 'fine-focus sealed tube'
_diffrn_radiation_type MoK\a
_diffrn_radiation_wavelength 0.71073
_diffrn_reflns_av_R_equivalents 0.0430
_diffrn_reflns_av_sigmaI/netI 0.0329
_diffrn_reflns_limit_h_max 14
_diffrn_reflns_limit_h_min -14
_diffrn_reflns_limit_k_max 10
_diffrn_reflns_limit_k_min -10
_diffrn_reflns_limit_l_max 34
_diffrn_reflns_limit_l_min -34
_diffrn_reflns_number 30828
_diffrn_reflns_theta_full 26.37
_diffrn_reflns_theta_max 26.37
_diffrn_reflns_theta_min 1.81
_exptl_absorpt_coefficient_mu 0.895
_exptl_absorpt_correction_T_max 1.00
_exptl_absorpt_correction_T_min 0.940324
_exptl_absorpt_correction_type empirical
_exptl_absorpt_process_details SADABS
_exptl_crystal_colour yellow
_exptl_crystal_density_diffrn 1.503
_exptl_crystal_density_method 'not measured'
_exptl_crystal_description block
_exptl_crystal_F_000 1224
_exptl_crystal_size_max 0.206
_exptl_crystal_size_mid 0.134
_exptl_crystal_size_min 0.120
_refine_diff_density_max 1.669
_refine_diff_density_min -0.779
_refine_diff_density_rms 0.083
_refine_ls_extinction_method none
_refine_ls_goodness_of_fit_ref 1.069
_refine_ls_hydrogen_treatment constr
_refine_ls_matrix_type full
_refine_ls_number_parameters 289
_refine_ls_number_reflns 5334
_refine_ls_number_restraints 0
_refine_ls_restrained_S_all 1.069
_refine_ls_R_factor_all 0.0421
_refine_ls_R_factor_gt 0.0328
_refine_ls_shift/su_max 0.001
_refine_ls_shift/su_mean 0.000
_refine_ls_structure_factor_coef Fsqd
_refine_ls_weighting_details 'calc w=1/[\s^2^(Fo^2^)+(0.0340P)^2^+3.1107P] where P=(Fo^2^+2Fc^2^)/3'
_refine_ls_weighting_scheme calc
_refine_ls_wR_factor_gt 0.0762
_refine_ls_wR_factor_ref 0.0817
_reflns_number_gt 4490
_reflns_number_total 5334
_reflns_threshold_expression >2sigma(I)
_cod_data_source_file c1ra00795e.txt
_cod_data_source_block '[(3IPtbu)Pd(allyl)]OTf'
_cod_depositor_comments
;
The following automatic conversions were performed:

data item '_symmetry_cell_setting' value 'Monoclinic' was changed to
'monoclinic' in accordance with the
/home/saulius/struct/COD-crude-data/automatic-downloads/DataCite-retrospective/RSC/depositions/lib/dictionaries/cif_core.dic
dictionary named 'cif_core.dic' version 2.4.2 last updated on
2011-04-26.

Automatic conversion script
Id: cif_fix_values 6909 2019-04-08 15:41:33Z antanas 
;
_cod_original_cell_volume 2615.9(9)
_cod_original_sg_symbol_H-M 'P2(1)/c '
_cod_database_code 7238465

loop_
_symmetry_equiv_pos_as_xyz
'x, y, z'
'-x, y+1/2, -z+1/2'
'-x, -y, -z'
'x, -y-1/2, z-1/2'

loop_
_atom_site_label
_atom_site_type_symbol
_atom_site_fract_x
_atom_site_fract_y
_atom_site_fract_z
_atom_site_U_iso_or_equiv
_atom_site_adp_type
_atom_site_occupancy
_atom_site_symmetry_multiplicity
_atom_site_calc_flag
_atom_site_refinement_flags
Pd1 Pd 0.115459(18) 0.41408(2) 0.129750(8) 0.01823(8) Uani 1 1 d .
P1 P 0.30298(6) 0.52142(8) 0.11580(2) 0.01670(15) Uani 1 1 d .
S1 S -0.21188(8) -0.09939(10) 0.12436(3) 0.0358(2) Uani 1 1 d .
N1 N 0.16825(19) 0.3375(3) 0.20096(8) 0.0156(5) Uani 1 1 d .
C1 C 0.2374(2) 0.4170(3) 0.22916(10) 0.0168(5) Uani 1 1 d .
H1A H 0.2484 0.3787 0.2606 0.020 Uiso 1 1 calc R
C16 C 0.2210(3) 0.0944(3) 0.24976(11) 0.0255(7) Uani 1 1 d .
H16A H 0.2886 0.0745 0.2302 0.038 Uiso 1 1 calc R
H16B H 0.1903 -0.0043 0.2613 0.038 Uiso 1 1 calc R
H16C H 0.2449 0.1594 0.2769 0.038 Uiso 1 1 calc R
C2 C 0.3016(2) 0.5624(3) 0.21734(10) 0.0156(5) Uani 1 1 d .
C11 C 0.4331(3) 0.3810(3) 0.10854(10) 0.0214(6) Uani 1 1 d .
C6 C 0.3489(2) 0.6617(3) 0.25956(10) 0.0190(6) Uani 1 1 d .
H6A H 0.3811 0.5954 0.2855 0.023 Uiso 1 1 calc R
H6B H 0.2869 0.7287 0.2722 0.023 Uiso 1 1 calc R
C3 C 0.3381(2) 0.6172(3) 0.17451(10) 0.0171(6) Uani 1 1 d .
C10 C 0.4254(3) 0.7665(4) 0.06214(11) 0.0283(7) Uani 1 1 d .
H10A H 0.4166 0.8479 0.0380 0.042 Uiso 1 1 calc R
H10B H 0.4822 0.6896 0.0518 0.042 Uiso 1 1 calc R
H10C H 0.4528 0.8125 0.0923 0.042 Uiso 1 1 calc R
C9 C 0.2618(3) 0.6229(4) 0.01899(11) 0.0310(7) Uani 1 1 d .
H9A H 0.2631 0.7073 -0.0043 0.047 Uiso 1 1 calc R
H9B H 0.1821 0.5829 0.0210 0.047 Uiso 1 1 calc R
H9C H 0.3138 0.5395 0.0091 0.047 Uiso 1 1 calc R
C15 C 0.1244(2) 0.1794(3) 0.21941(10) 0.0191(6) Uani 1 1 d .
C17 C 0.0158(3) 0.2092(4) 0.25004(11) 0.0260(7) Uani 1 1 d .
H17A H -0.0449 0.2615 0.2307 0.039 Uiso 1 1 calc R
H17B H 0.0383 0.2749 0.2772 0.039 Uiso 1 1 calc R
H17C H -0.0142 0.1101 0.2615 0.039 Uiso 1 1 calc R
C5 C 0.4468(3) 0.7605(3) 0.23694(10) 0.0228(6) Uani 1 1 d .
H5A H 0.4475 0.8670 0.2500 0.027 Uiso 1 1 calc R
H5B H 0.5243 0.7128 0.2432 0.027 Uiso 1 1 calc R
C18 C 0.0916(3) 0.0778(3) 0.17558(11) 0.0274(7) Uani 1 1 d .
H18A H 0.1612 0.0596 0.1570 0.041 Uiso 1 1 calc R
H18B H 0.0323 0.1312 0.1558 0.041 Uiso 1 1 calc R
H18C H 0.0604 -0.0217 0.1862 0.041 Uiso 1 1 calc R
C4 C 0.4162(3) 0.7626(3) 0.18267(10) 0.0222(6) Uani 1 1 d .
H4A H 0.3734 0.8584 0.1736 0.027 Uiso 1 1 calc R
H4B H 0.4878 0.7558 0.1640 0.027 Uiso 1 1 calc R
C7 C 0.3044(3) 0.6856(3) 0.06903(10) 0.0230(6) Uani 1 1 d .
C8 C 0.2143(3) 0.8093(4) 0.08574(12) 0.0318(7) Uani 1 1 d .
H8A H 0.2117 0.8961 0.0633 0.048 Uiso 1 1 calc R
H8B H 0.2381 0.8473 0.1174 0.048 Uiso 1 1 calc R
H8C H 0.1367 0.7619 0.0870 0.048 Uiso 1 1 calc R
C12 C 0.4390(3) 0.3269(4) 0.05582(11) 0.0339(8) Uani 1 1 d .
H12A H 0.5055 0.2568 0.0525 0.051 Uiso 1 1 calc R
H12B H 0.4485 0.4174 0.0353 0.051 Uiso 1 1 calc R
H12C H 0.3667 0.2726 0.0466 0.051 Uiso 1 1 calc R
C13 C 0.5537(3) 0.4506(4) 0.12575(12) 0.0300(7) Uani 1 1 d .
H13A H 0.6155 0.3741 0.1210 0.045 Uiso 1 1 calc R
H13B H 0.5510 0.4767 0.1596 0.045 Uiso 1 1 calc R
H13C H 0.5700 0.5443 0.1074 0.045 Uiso 1 1 calc R
O1 O -0.2024(2) 0.0657(3) 0.13348(11) 0.0556(8) Uani 1 1 d .
O2 O -0.1010(2) -0.1876(3) 0.13145(11) 0.0548(7) Uani 1 1 d .
F1 F -0.3335(2) -0.0372(3) 0.04384(10) 0.0756(8) Uani 1 1 d .
C22 C -0.0848(3) 0.4069(4) 0.13657(12) 0.0296(7) Uani 1 1 d .
H22A H -0.1162 0.3261 0.1576 0.036 Uiso 1 1 calc R
H22B H -0.1253 0.5079 0.1387 0.036 Uiso 1 1 calc R
F2 F -0.2485(3) -0.2612(3) 0.04523(9) 0.0731(8) Uani 1 1 d .
C14 C 0.4085(3) 0.2344(3) 0.13942(11) 0.0239(6) Uani 1 1 d .
H14A H 0.4730 0.1605 0.1368 0.036 Uiso 1 1 calc R
H14B H 0.3356 0.1856 0.1281 0.036 Uiso 1 1 calc R
H14C H 0.4017 0.2652 0.1727 0.036 Uiso 1 1 calc R
F3 F -0.1452(2) -0.0486(4) 0.03640(9) 0.0809(9) Uani 1 1 d .
O3 O -0.3140(2) -0.1753(4) 0.14334(10) 0.0603(8) Uani 1 1 d .
C20 C 0.0202(3) 0.4595(4) 0.06410(12) 0.0349(8) Uani 1 1 d .
H20A H -0.0083 0.5670 0.0594 0.042 Uiso 1 1 calc R
H20B H 0.0529 0.4140 0.0351 0.042 Uiso 1 1 calc R
C21 C -0.0523(3) 0.3594(4) 0.09122(12) 0.0367(8) Uani 1 1 d .
H21A H -0.0690 0.2512 0.0801 0.044 Uiso 1 1 calc R
C23 C -0.2347(4) -0.1131(5) 0.05929(14) 0.0460(9) Uani 1 1 d .

loop_
_atom_site_aniso_label
_atom_site_aniso_U_11
_atom_site_aniso_U_22
_atom_site_aniso_U_33
_atom_site_aniso_U_23
_atom_site_aniso_U_13
_atom_site_aniso_U_12
Pd1 0.01781(12) 0.02152(12) 0.01513(12) 0.00034(9) -0.00301(8) -0.00425(8)
P1 0.0189(3) 0.0192(3) 0.0119(3) -0.0007(3) 0.0000(3) -0.0035(3)
S1 0.0425(5) 0.0410(5) 0.0239(4) -0.0016(3) 0.0011(4) -0.0227(4)
N1 0.0156(11) 0.0161(11) 0.0151(12) 0.0000(9) 0.0019(9) -0.0001(9)
C1 0.0198(13) 0.0184(13) 0.0123(13) 0.0021(11) 0.0020(11) 0.0020(11)
C16 0.0259(15) 0.0166(13) 0.0340(18) 0.0045(12) 0.0008(13) -0.0009(12)
C2 0.0148(12) 0.0171(13) 0.0148(14) -0.0015(10) -0.0010(10) 0.0012(10)
C11 0.0220(14) 0.0242(14) 0.0182(15) -0.0027(11) 0.0039(12) -0.0006(11)
C6 0.0213(14) 0.0202(13) 0.0154(14) -0.0019(11) -0.0011(11) -0.0037(11)
C3 0.0167(13) 0.0176(13) 0.0169(14) -0.0023(11) -0.0004(11) -0.0014(10)
C10 0.0331(17) 0.0300(16) 0.0220(16) 0.0040(13) 0.0033(13) -0.0085(13)
C9 0.0377(18) 0.0388(18) 0.0166(16) 0.0057(13) -0.0008(13) -0.0071(14)
C15 0.0185(13) 0.0158(13) 0.0231(15) 0.0007(11) 0.0028(11) -0.0027(11)
C17 0.0214(15) 0.0260(15) 0.0310(17) 0.0039(13) 0.0076(13) -0.0022(12)
C5 0.0231(15) 0.0226(14) 0.0225(16) -0.0029(12) -0.0021(12) -0.0048(12)
C18 0.0332(17) 0.0180(14) 0.0309(17) -0.0041(12) 0.0013(14) -0.0073(12)
C4 0.0262(15) 0.0219(14) 0.0186(15) -0.0023(12) 0.0018(12) -0.0069(12)
C7 0.0301(16) 0.0242(14) 0.0147(14) 0.0043(12) 0.0007(12) -0.0027(12)
C8 0.0375(18) 0.0296(16) 0.0284(18) 0.0077(14) 0.0008(14) 0.0063(14)
C12 0.046(2) 0.0333(17) 0.0224(17) -0.0056(14) 0.0077(15) 0.0081(15)
C13 0.0210(15) 0.0332(17) 0.0360(19) -0.0009(14) 0.0051(13) -0.0024(13)
O1 0.0486(16) 0.0448(15) 0.074(2) -0.0259(14) 0.0161(15) -0.0128(13)
O2 0.0484(16) 0.0456(15) 0.069(2) 0.0083(14) -0.0262(14) -0.0056(13)
F1 0.0671(17) 0.0846(19) 0.0733(19) 0.0358(15) -0.0286(14) -0.0062(15)
C22 0.0172(14) 0.0385(18) 0.0328(18) 0.0041(14) -0.0062(13) 0.0006(13)
F2 0.092(2) 0.0724(17) 0.0535(16) -0.0305(14) -0.0192(14) -0.0023(15)
C14 0.0230(15) 0.0253(15) 0.0236(16) 0.0004(12) 0.0035(12) 0.0024(12)
F3 0.0710(18) 0.132(3) 0.0407(14) 0.0150(15) 0.0199(13) -0.0215(17)
O3 0.0542(17) 0.087(2) 0.0403(16) 0.0047(15) 0.0059(13) -0.0427(16)
C20 0.0298(17) 0.051(2) 0.0235(17) 0.0070(15) -0.0111(14) -0.0096(15)
C21 0.0269(17) 0.047(2) 0.035(2) 0.0040(16) -0.0132(15) -0.0079(15)
C23 0.047(2) 0.058(2) 0.033(2) 0.0032(18) -0.0029(18) -0.0089(19)

loop_
_atom_type_symbol
_atom_type_description
_atom_type_scat_dispersion_real
_atom_type_scat_dispersion_imag
_atom_type_scat_source
C C 0.0033 0.0016 'International Tables Vol C Tables 4.2.6.8 and 6.1.1.4'
H H 0.0000 0.0000 'International Tables Vol C Tables 4.2.6.8 and 6.1.1.4'
N N 0.0061 0.0033 'International Tables Vol C Tables 4.2.6.8 and 6.1.1.4'
O O 0.0106 0.0060 'International Tables Vol C Tables 4.2.6.8 and 6.1.1.4'
F F 0.0171 0.0103 'International Tables Vol C Tables 4.2.6.8 and 6.1.1.4'
P P 0.1023 0.0942 'International Tables Vol C Tables 4.2.6.8 and 6.1.1.4'
S S 0.1246 0.1234 'International Tables Vol C Tables 4.2.6.8 and 6.1.1.4'
Pd Pd -0.9988 1.0072 'International Tables Vol C Tables 4.2.6.8 and 6.1.1.4'

loop_
_geom_angle_atom_site_label_1
_geom_angle_atom_site_label_2
_geom_angle_atom_site_label_3
_geom_angle
C20 Pd1 N1 164.57(10)
C20 Pd1 C21 38.19(12)
N1 Pd1 C21 126.45(11)
C20 Pd1 C22 66.30(13)
N1 Pd1 C22 99.38(10)
C21 Pd1 C22 35.96(12)
C20 Pd1 P1 102.89(9)
N1 Pd1 P1 92.52(6)
C21 Pd1 P1 140.39(9)
C22 Pd1 P1 158.02(8)
C3 P1 C7 105.72(13)
C3 P1 C11 102.91(13)
C7 P1 C11 111.27(13)
C3 P1 Pd1 101.23(9)
C7 P1 Pd1 115.06(10)
C11 P1 Pd1 118.40(9)
O1 S1 O3 115.63(18)
O1 S1 O2 114.78(16)
O3 S1 O2 114.40(18)
O1 S1 C23 104.26(19)
O3 S1 C23 104.18(17)
O2 S1 C23 101.17(18)
C1 N1 C15 117.2(2)
C1 N1 Pd1 123.27(18)
C15 N1 Pd1 119.48(16)
N1 C1 C2 126.9(2)
C3 C2 C1 130.5(2)
C3 C2 C6 112.0(2)
C1 C2 C6 117.1(2)
C12 C11 C14 107.5(2)
C12 C11 C13 110.1(2)
C14 C11 C13 108.0(2)
C12 C11 P1 110.1(2)
C14 C11 P1 107.09(18)
C13 C11 P1 113.7(2)
C2 C6 C5 103.1(2)
C2 C3 C4 109.8(2)
C2 C3 P1 124.0(2)
C4 C3 P1 126.2(2)
N1 C15 C18 107.7(2)
N1 C15 C17 108.3(2)
C18 C15 C17 110.9(2)
N1 C15 C16 111.4(2)
C18 C15 C16 108.7(2)
C17 C15 C16 109.9(2)
C4 C5 C6 105.4(2)
C3 C4 C5 104.3(2)
C8 C7 C10 109.1(2)
C8 C7 C9 108.3(3)
C10 C7 C9 107.0(2)
C8 C7 P1 105.92(19)
C10 C7 P1 115.9(2)
C9 C7 P1 110.4(2)
C21 C22 Pd1 68.84(18)
C21 C20 Pd1 73.72(19)
C22 C21 C20 118.9(3)
C22 C21 Pd1 75.19(19)
C20 C21 Pd1 68.09(18)
F2 C23 F3 109.6(4)
F2 C23 F1 105.8(3)
F3 C23 F1 106.6(3)
F2 C23 S1 111.4(3)
F3 C23 S1 111.2(3)
F1 C23 S1 112.0(3)

loop_
_geom_bond_atom_site_label_1
_geom_bond_atom_site_label_2
_geom_bond_distance
Pd1 C20 2.109(3)
Pd1 N1 2.134(2)
Pd1 C21 2.182(3)
Pd1 C22 2.262(3)
Pd1 P1 2.3356(8)
P1 C3 1.842(3)
P1 C7 1.895(3)
P1 C11 1.898(3)
S1 O1 1.421(3)
S1 O3 1.428(3)
S1 O2 1.458(3)
S1 C23 1.809(4)
N1 C1 1.273(3)
N1 C15 1.517(3)
C1 C2 1.467(4)
C16 C15 1.529(4)
C2 C3 1.345(4)
C2 C6 1.517(4)
C11 C12 1.528(4)
C11 C14 1.534(4)
C11 C13 1.537(4)
C6 C5 1.529(4)
C3 C4 1.522(4)
C10 C7 1.538(4)
C9 C7 1.540(4)
C15 C18 1.519(4)
C15 C17 1.526(4)
C5 C4 1.526(4)
C7 C8 1.536(4)
F1 C23 1.339(5)
C22 C21 1.374(5)
F2 C23 1.318(5)
F3 C23 1.322(4)
C20 C21 1.406(5)
